data_4076083
loop_
_publ_author_name
'Fryzuk, Michael D.'
'Petrella, Michael J.'
'Patrick, Brian O.'

_publ_section_title
;
 Intramolecular C&#x2212;H and N&#x2212;H Transfer by Ruthenium(II)
 Amidophosphine Complexes
;
_journal_issue 22
_journal_name_full Organometallics
_journal_page_first 5440
_journal_paper_doi 10.1021/om050574i
_journal_volume 24
_journal_year 2005
_chemical_formula_sum 'C43 H58 N2 Na O P Ru Si2'
_chemical_formula_weight 830.12
_space_group_IT_number 2
_symmetry_cell_setting triclinic
_symmetry_Int_Tables_number 2
_symmetry_space_group_name_Hall '-P 1'
_symmetry_space_group_name_H-M 'P -1'
_audit_creation_date 2005-06-13
_audit_creation_method 'by teXsan v1.8'
_audit_update_record
;
?
;
_cell_angle_alpha 87.707(7)
_cell_angle_beta 79.077(6)
_cell_angle_gamma 64.334(4)
_cell_formula_units_Z 2
_cell_length_a 10.2121(4)
_cell_length_b 10.3162(3)
_cell_length_c 22.133(1)
_cell_measurement_reflns_used 12994
_cell_measurement_temperature 173.2
_cell_measurement_theta_max 27.87
_cell_measurement_theta_min 2.37
_cell_volume 2061.24(16)
_computing_cell_refinement 'd*TREK (MSC, 1996-1998)'
_computing_data_collection 'd*TREK (MSC, 1996-1998)'
_computing_data_reduction 'd*TREK (MSC, 1996-1998)'
_computing_publication_material 'teXsan (MSC, 1992-1997)'
_computing_structure_refinement 'SHELXL-93 (Sheldrick, 1993)'
_computing_structure_solution
;
SIR97 (Altomare, et. al. 1998)
;
_diffrn_ambient_temperature 173.2
_diffrn_detector_area_resol_mean 11.76
_diffrn_measured_fraction_theta_full 0.853
_diffrn_measured_fraction_theta_max 0.853
_diffrn_measurement_device_type 'Rigaku/ADSC CCD'
_diffrn_measurement_method 'area detector'
_diffrn_orient_matrix_UB_11 0.00000
_diffrn_orient_matrix_UB_12 0.00000
_diffrn_orient_matrix_UB_13 0.00000
_diffrn_orient_matrix_UB_21 0.00000
_diffrn_orient_matrix_UB_22 0.00000
_diffrn_orient_matrix_UB_23 0.00000
_diffrn_orient_matrix_UB_31 0.00000
_diffrn_orient_matrix_UB_32 0.00000
_diffrn_orient_matrix_UB_33 0.00000
_diffrn_radiation_detector CCD
_diffrn_radiation_monochromator graphite
_diffrn_radiation_source 'X-ray tube'
_diffrn_radiation_type 'Mo K\a'
_diffrn_radiation_wavelength 0.7107
_diffrn_reflns_av_R_equivalents 0.03160
_diffrn_reflns_av_sigmaI/netI 0.060
_diffrn_reflns_limit_h_max 12
_diffrn_reflns_limit_h_min -12
_diffrn_reflns_limit_k_max 11
_diffrn_reflns_limit_k_min -12
_diffrn_reflns_limit_l_max 26
_diffrn_reflns_limit_l_min -25
_diffrn_reflns_number 18786
_diffrn_reflns_reduction_process 'Lp corrections applied'
_diffrn_reflns_theta_full 27.87
_diffrn_reflns_theta_max 27.87
_diffrn_reflns_theta_min 2.37
_diffrn_standards_decay_% 0.00
_diffrn_standards_interval_count 0
_diffrn_standards_number 0
_exptl_absorpt_coefficient_mu 0.523
_exptl_absorpt_correction_T_max 1.000
_exptl_absorpt_correction_T_min 0.809
_exptl_absorpt_correction_type multi-scan
_exptl_crystal_colour orange
_exptl_crystal_density_diffrn 1.337
_exptl_crystal_density_meas ?
_exptl_crystal_description chip
_exptl_crystal_F_000 872.00
_exptl_crystal_size_max 0.25
_exptl_crystal_size_mid 0.25
_exptl_crystal_size_min 0.10
_refine_diff_density_max 0.69
_refine_diff_density_min -0.86
_refine_ls_extinction_method none
_refine_ls_goodness_of_fit_all 1.484
_refine_ls_goodness_of_fit_ref 1.485
_refine_ls_hydrogen_treatment mixed
_refine_ls_matrix_type full
_refine_ls_number_constraints 0
_refine_ls_number_parameters 480
_refine_ls_number_reflns 8409
_refine_ls_number_restraints 0
_refine_ls_R_factor_all 0.0520
_refine_ls_R_factor_gt 0.029
_refine_ls_shift/su_max 0.0030
_refine_ls_shift/su_mean 0.0006
_refine_ls_structure_factor_coef Fsqd
_refine_ls_weighting_details 'w = 1/[\s^2^(Fo^2^)]'
_refine_ls_weighting_scheme sigma
_refine_ls_wR_factor_all 0.0821
_refine_ls_wR_factor_ref 0.0821
_reflns_number_gt 7131
_reflns_number_total 8409
_reflns_threshold_expression I>3.00\s(I)
_cod_data_source_file om050574isi20050708_045639.cif
_cod_data_source_block mf482/Ph[NPN]Ru.NaTHF
_cod_depositor_comments
;
The following automatic conversions were performed:

'_exptl_crystal_density_meas' value 'not measured' was changed to '?'
- the value is perceived as not measured.

Automatic conversion script
Id: cif_fix_values 3008 2015-01-20 13:52:24Z robertas 
;
_cod_original_cell_volume 2061.3(2)
_cod_original_sg_symbol_H-M 'P -1       '
_cod_original_formula_sum 'C43 H58 N2 Na O P Ru Si2 '
_cod_database_code 4076083

loop_
_symmetry_equiv_pos_as_xyz
'   +x,   +y,   +z'
'   -x,   -y,   -z'

loop_
_atom_site_label
_atom_site_fract_x
_atom_site_fract_y
_atom_site_fract_z
_atom_site_U_iso_or_equiv
_atom_site_occupancy
_atom_site_adp_type
_atom_site_calc_flag
Ru(1) 0.73771(2) 0.02361(2) 0.733301(8) 0.00977(5) 1.000 Uani d
P(1) 0.62009(7) 0.15241(6) 0.82452(3) 0.0127(1) 1.000 Uani d
Si(1) 0.39292(7) 0.05838(7) 0.79402(3) 0.0155(2) 1.000 Uani d
Si(2) 0.59307(8) 0.39731(6) 0.73969(3) 0.0154(2) 1.000 Uani d
Na(1) 0.4463(1) 0.2427(1) 0.66565(5) 0.0241(3) 1.000 Uani d
O(1) 0.2274(2) 0.3291(2) 0.63525(9) 0.0288(5) 1.000 Uani d
N(1) 0.5184(2) 0.0294(2) 0.72600(9) 0.0138(5) 1.000 Uani d
N(2) 0.6658(2) 0.2492(2) 0.68935(9) 0.0138(5) 1.000 Uani d
C(1) 0.4256(3) 0.1834(3) 0.8429(1) 0.0184(6) 1.000 Uani d
C(2) 0.6169(3) 0.3294(2) 0.8191(1) 0.0184(6) 1.000 Uani d
C(3) 0.1956(3) 0.1584(3) 0.7840(1) 0.0276(7) 1.000 Uani d
C(4) 0.4073(3) -0.1074(3) 0.8370(1) 0.0257(7) 1.000 Uani d
C(5) 0.3874(3) 0.5138(3) 0.7443(1) 0.0292(7) 1.000 Uani d
C(6) 0.6887(4) 0.5174(3) 0.7252(1) 0.0305(8) 1.000 Uani d
C(7) 0.5060(3) -0.0381(2) 0.6749(1) 0.0146(6) 1.000 Uani d
C(8) 0.5799(3) -0.0283(3) 0.6155(1) 0.0194(6) 1.000 Uani d
C(9) 0.5690(3) -0.0885(3) 0.5630(1) 0.0246(7) 1.000 Uani d
C(10) 0.4823(3) -0.1630(3) 0.5670(1) 0.0287(8) 1.000 Uani d
C(11) 0.4087(3) -0.1750(3) 0.6244(1) 0.0268(7) 1.000 Uani d
C(12) 0.4196(3) -0.1153(3) 0.6774(1) 0.0205(7) 1.000 Uani d
C(13) 0.6850(3) 0.0856(2) 0.8965(1) 0.0163(6) 1.000 Uani d
C(14) 0.6773(3) -0.0397(3) 0.9194(1) 0.0240(7) 1.000 Uani d
C(15) 0.7328(4) -0.0997(3) 0.9713(1) 0.0305(8) 1.000 Uani d
C(16) 0.7964(4) -0.0354(3) 1.0019(1) 0.0322(8) 1.000 Uani d
C(17) 0.8035(4) 0.0906(3) 0.9803(1) 0.0319(8) 1.000 Uani d
C(18) 0.7468(3) 0.1513(3) 0.9285(1) 0.0246(7) 1.000 Uani d
C(19) 0.6982(3) 0.2716(2) 0.6263(1) 0.0147(6) 1.000 Uani d
C(20) 0.6299(3) 0.4065(2) 0.6001(1) 0.0240(7) 1.000 Uani d
C(21) 0.6580(3) 0.4260(3) 0.5377(1) 0.0279(7) 1.000 Uani d
C(22) 0.7541(3) 0.3122(3) 0.4968(1) 0.0269(7) 1.000 Uani d
C(23) 0.8227(3) 0.1780(3) 0.5206(1) 0.0240(7) 1.000 Uani d
C(24) 0.7974(3) 0.1580(2) 0.5830(1) 0.0187(6) 1.000 Uani d
C(25) 0.9027(3) -0.1589(2) 0.6570(1) 0.0184(6) 1.000 Uani d
C(26) 0.8218(3) -0.2025(2) 0.7045(1) 0.0172(6) 1.000 Uani d
C(27) 0.8194(3) -0.1901(2) 0.7684(1) 0.0167(6) 1.000 Uani d
C(28) 0.9621(3) -0.2394(3) 0.7943(1) 0.0229(7) 1.000 Uani d
C(29) 1.0022(3) -0.1163(3) 0.8053(1) 0.0226(7) 1.000 Uani d
C(30) 0.9337(3) 0.0131(3) 0.7672(1) 0.0182(6) 1.000 Uani d
C(31) 0.9609(3) 0.0085(3) 0.7034(1) 0.0183(6) 1.000 Uani d
C(32) 1.0321(3) -0.1295(3) 0.6635(1) 0.0210(6) 1.000 Uani d
C(33) 0.1757(4) 0.2388(3) 0.6096(2) 0.051(1) 1.000 Uani d
C(34) 0.0822(5) 0.3249(4) 0.5669(2) 0.071(1) 1.000 Uani d
C(35) 0.0308(4) 0.4779(3) 0.5864(2) 0.044(1) 1.000 Uani d
C(36) 0.1111(4) 0.4720(3) 0.6378(2) 0.0416(9) 1.000 Uani d
C(37) 0.2072(4) 0.5438(3) 0.9869(1) 0.0307(8) 1.000 Uani d
C(38) 0.0916(4) 0.5818(3) 1.0375(2) 0.0409(9) 1.000 Uani d
C(39) 0.1196(5) 0.5283(4) 1.0948(2) 0.048(1) 1.000 Uani d
C(40) 0.2606(5) 0.4387(4) 1.1015(2) 0.048(1) 1.000 Uani d
C(41) 0.3749(4) 0.3991(4) 1.0518(2) 0.046(1) 1.000 Uani d
C(42) 0.3475(4) 0.4521(3) 0.9952(2) 0.0389(9) 1.000 Uani d
C(43) 0.1790(5) 0.6014(4) 0.9248(2) 0.053(1) 1.000 Uani d
H(1) 0.4004 0.1660 0.8865 0.022 1.000 Uiso c
H(2) 0.3626 0.2833 0.8351 0.022 1.000 Uiso c
H(3) 0.5344 0.3960 0.8497 0.022 1.000 Uiso c
H(4) 0.7103 0.3237 0.8272 0.022 1.000 Uiso c
H(5) 0.1823 0.2481 0.7635 0.033 1.000 Uiso c
H(6) 0.1717 0.0986 0.7588 0.033 1.000 Uiso c
H(7) 0.1298 0.1808 0.8244 0.033 1.000 Uiso c
H(8) 0.3400 -0.0786 0.8771 0.031 1.000 Uiso c
H(9) 0.3803 -0.1668 0.8131 0.031 1.000 Uiso c
H(10) 0.5092 -0.1628 0.8433 0.031 1.000 Uiso c
H(11) 0.3542 0.5957 0.7736 0.035 1.000 Uiso c
H(12) 0.3693 0.5491 0.7036 0.035 1.000 Uiso c
H(13) 0.3327 0.4566 0.7583 0.035 1.000 Uiso c
H(14) 0.7935 0.4621 0.7272 0.037 1.000 Uiso c
H(15) 0.6798 0.5564 0.6843 0.037 1.000 Uiso c
H(16) 0.6428 0.5967 0.7565 0.037 1.000 Uiso c
H(17) 0.6418 0.0234 0.6112 0.023 1.000 Uiso c
H(18) 0.6226 -0.0786 0.5228 0.030 1.000 Uiso c
H(19) 0.4738 -0.2057 0.5301 0.034 1.000 Uiso c
H(20) 0.3470 -0.2269 0.6280 0.032 1.000 Uiso c
H(21) 0.3663 -0.1270 0.7174 0.025 1.000 Uiso c
H(22) 0.6316 -0.0860 0.8982 0.029 1.000 Uiso c
H(23) 0.7268 -0.1880 0.9863 0.037 1.000 Uiso c
H(24) 0.8365 -0.0780 1.0386 0.039 1.000 Uiso c
H(25) 0.8487 0.1367 1.0019 0.038 1.000 Uiso c
H(26) 0.7503 0.2411 0.9143 0.030 1.000 Uiso c
H(27) 0.5597 0.4896 0.6274 0.029 1.000 Uiso c
H(28) 0.6089 0.5221 0.5222 0.034 1.000 Uiso c
H(29) 0.7731 0.3259 0.4525 0.032 1.000 Uiso c
H(30) 0.8906 0.0956 0.4924 0.029 1.000 Uiso c
H(31) 0.8498 0.0618 0.5979 0.022 1.000 Uiso c
H(32) 0.884(3) -0.158(3) 0.620(1) 0.028(8) 1.000 Uiso d
H(33) 0.751(4) -0.225(3) 0.691(1) 0.032(8) 1.000 Uiso d
H(34) 0.749(3) -0.209(3) 0.796(1) 0.028(8) 1.000 Uiso d
H(35) 0.9492 -0.2839 0.8336 0.028 1.000 Uiso c
H(36) 1.0438 -0.3109 0.7650 0.028 1.000 Uiso c
H(37) 0.9677 -0.0850 0.8490 0.027 1.000 Uiso c
H(38) 1.1101 -0.1527 0.7950 0.027 1.000 Uiso c
H(39) 0.910(3) 0.104(3) 0.789(1) 0.019(7) 1.000 Uiso d
H(40) 0.949(3) 0.093(3) 0.681(1) 0.025(7) 1.000 Uiso d
H(41) 1.1024 -0.2081 0.6837 0.025 1.000 Uiso c
H(42) 1.0832 -0.1164 0.6233 0.025 1.000 Uiso c
H(43) 0.2597 0.1543 0.5877 0.062 1.000 Uiso c
H(44) 0.1181 0.2074 0.6424 0.062 1.000 Uiso c
H(45) 0.1392 0.3054 0.5247 0.085 1.000 Uiso c
H(46) -0.0026 0.3026 0.5691 0.085 1.000 Uiso c
H(47) 0.0568 0.5310 0.5522 0.053 1.000 Uiso c
H(48) -0.0766 0.5238 0.6013 0.053 1.000 Uiso c
H(49) 0.0430 0.4927 0.6776 0.050 1.000 Uiso c
H(50) 0.1526 0.5422 0.6320 0.050 1.000 Uiso c
H(51) -0.0095 0.6464 1.0328 0.049 1.000 Uiso c
H(52) 0.0379 0.5548 1.1304 0.058 1.000 Uiso c
H(53) 0.2800 0.4027 1.1421 0.058 1.000 Uiso c
H(54) 0.4756 0.3333 1.0566 0.055 1.000 Uiso c
H(55) 0.4299 0.4239 0.9600 0.047 1.000 Uiso c
H(56) 0.0735 0.6649 0.9278 0.064 1.000 Uiso c
H(57) 0.2368 0.6558 0.9110 0.064 1.000 Uiso c
H(58) 0.2086 0.5211 0.8952 0.064 1.000 Uiso c

loop_
_atom_site_aniso_label
_atom_site_aniso_U_11
_atom_site_aniso_U_22
_atom_site_aniso_U_33
_atom_site_aniso_U_12
_atom_site_aniso_U_13
_atom_site_aniso_U_23
Ru(1) 0.0073(1) 0.01033(9) 0.0122(1) -0.00415(6) -0.00188(7) 0.00016(6)
P(1) 0.0123(3) 0.0151(3) 0.0123(3) -0.0073(2) -0.0022(2) -0.0004(2)
Si(1) 0.0103(3) 0.0194(3) 0.0178(3) -0.0080(3) -0.0004(3) -0.0009(2)
Si(2) 0.0165(3) 0.0119(3) 0.0170(3) -0.0060(2) -0.0018(3) -0.0005(2)
Na(1) 0.0177(5) 0.0228(5) 0.0350(6) -0.0086(4) -0.0134(5) 0.0063(4)
O(1) 0.021(1) 0.0194(9) 0.046(1) -0.0038(7) -0.0174(9) 0.0008(8)
N(1) 0.010(1) 0.0204(9) 0.015(1) -0.0087(8) -0.0046(8) 0.0006(7)
N(2) 0.014(1) 0.0119(9) 0.015(1) -0.0059(7) -0.0028(8) 0.0006(7)
C(1) 0.013(1) 0.023(1) 0.016(1) -0.0059(9) 0.000(1) -0.0030(9)
C(2) 0.023(1) 0.017(1) 0.017(1) -0.010(1) -0.003(1) -0.0039(9)
C(3) 0.014(1) 0.031(1) 0.036(2) -0.009(1) -0.003(1) -0.005(1)
C(4) 0.026(2) 0.034(1) 0.021(1) -0.018(1) -0.001(1) 0.005(1)
C(5) 0.024(2) 0.020(1) 0.028(1) 0.003(1) -0.002(1) 0.001(1)
C(6) 0.047(2) 0.024(1) 0.030(2) -0.024(1) -0.008(1) 0.003(1)
C(7) 0.010(1) 0.015(1) 0.019(1) -0.0045(8) -0.0068(9) 0.0022(9)
C(8) 0.017(1) 0.023(1) 0.020(1) -0.010(1) -0.006(1) 0.0026(9)
C(9) 0.024(1) 0.028(1) 0.018(1) -0.008(1) -0.008(1) 0.000(1)
C(10) 0.032(2) 0.029(1) 0.027(2) -0.010(1) -0.017(1) -0.002(1)
C(11) 0.023(1) 0.025(1) 0.040(2) -0.013(1) -0.017(1) 0.002(1)
C(12) 0.018(1) 0.026(1) 0.023(1) -0.013(1) -0.007(1) 0.003(1)
C(13) 0.018(1) 0.014(1) 0.016(1) -0.0056(9) -0.003(1) -0.0028(8)
C(14) 0.032(2) 0.024(1) 0.022(1) -0.016(1) -0.007(1) 0.003(1)
C(15) 0.040(2) 0.034(1) 0.022(1) -0.019(1) -0.008(1) 0.009(1)
C(16) 0.039(2) 0.035(2) 0.018(1) -0.010(1) -0.012(1) 0.003(1)
C(17) 0.040(2) 0.034(2) 0.026(2) -0.016(1) -0.019(1) -0.001(1)
C(18) 0.030(2) 0.018(1) 0.026(1) -0.009(1) -0.010(1) -0.003(1)
C(19) 0.014(1) 0.018(1) 0.016(1) -0.0097(9) -0.0041(9) 0.0019(9)
C(20) 0.028(2) 0.013(1) 0.025(1) -0.003(1) -0.005(1) -0.0002(9)
C(21) 0.039(2) 0.019(1) 0.024(1) -0.009(1) -0.012(1) 0.008(1)
C(22) 0.035(2) 0.034(1) 0.015(1) -0.017(1) -0.008(1) 0.008(1)
C(23) 0.027(2) 0.025(1) 0.018(1) -0.011(1) -0.002(1) 0.001(1)
C(24) 0.018(1) 0.018(1) 0.019(1) -0.0069(9) -0.003(1) 0.0025(9)
C(25) 0.018(1) 0.017(1) 0.016(1) -0.0027(9) -0.003(1) -0.0011(9)
C(26) 0.016(1) 0.0039(9) 0.030(1) -0.0003(8) -0.008(1) -0.0020(8)
C(27) 0.013(1) 0.016(1) 0.022(1) -0.0064(9) -0.004(1) 0.0063(9)
C(28) 0.019(1) 0.024(1) 0.025(1) -0.007(1) -0.011(1) 0.008(1)
C(29) 0.012(1) 0.033(1) 0.023(1) -0.008(1) -0.009(1) 0.002(1)
C(30) 0.010(1) 0.023(1) 0.027(1) -0.0104(9) -0.006(1) 0.000(1)
C(31) 0.006(1) 0.023(1) 0.027(1) -0.0088(9) -0.001(1) 0.003(1)
C(32) 0.014(1) 0.021(1) 0.021(1) -0.0026(9) 0.000(1) 0.0017(9)
C(33) 0.055(2) 0.024(2) 0.084(3) -0.012(1) -0.044(2) 0.000(2)
C(34) 0.075(3) 0.046(2) 0.097(3) -0.010(2) -0.068(3) -0.004(2)
C(35) 0.040(2) 0.038(2) 0.055(2) -0.010(1) -0.028(2) 0.009(1)
C(36) 0.038(2) 0.030(2) 0.056(2) -0.006(1) -0.026(2) 0.005(1)
C(37) 0.044(2) 0.025(1) 0.025(1) -0.015(1) -0.011(1) 0.000(1)
C(38) 0.038(2) 0.031(2) 0.048(2) -0.010(1) -0.005(2) -0.003(1)
C(39) 0.068(3) 0.042(2) 0.034(2) -0.030(2) 0.010(2) -0.007(1)
C(40) 0.090(3) 0.043(2) 0.035(2) -0.044(2) -0.029(2) 0.015(1)
C(41) 0.051(2) 0.044(2) 0.055(2) -0.026(2) -0.028(2) 0.018(2)
C(42) 0.038(2) 0.045(2) 0.037(2) -0.021(1) -0.008(1) 0.008(1)
C(43) 0.073(3) 0.050(2) 0.034(2) -0.019(2) -0.024(2) 0.008(2)

loop_
_atom_type_symbol
_atom_type_oxidation_number
_atom_type_number_in_cell
_atom_type_scat_dispersion_real
_atom_type_scat_dispersion_imag
_atom_type_scat_source
C 0 86 0.002 0.002
;International Tables for Crystallography
(1992, Vol. C, Tables 4.2.6.8 and 6.1.1.1)
;
H 0 116 0.000 0.000
;International Tables for Crystallography
(1992, Vol. C, Table 6.1.1.2)
;
N 0 4 0.004 0.003
;International Tables for Crystallography
(1992, Vol. C, Tables 4.2.6.8 and 6.1.1.1)
;
Na 0 2 0.030 0.025
;International Tables for Crystallography
(1992, Vol. C, Tables 4.2.6.8 and 6.1.1.1)
;
P 0 2 0.090 0.095
;International Tables for Crystallography
(1992, Vol. C, Tables 4.2.6.8 and 6.1.1.1)
;
Si 0 4 0.072 0.071
;International Tables for Crystallography
(1992, Vol. C, Tables 4.2.6.8 and 6.1.1.1)
;
Ru 0 2 -1.420 0.836
;International Tables for Crystallography
(1992, Vol. C, Tables 4.2.6.8 and 6.1.1.1)
;
O 0 2 0.008 0.006
;International Tables for Crystallography
(1992, Vol. C, Tables 4.2.6.8 and 6.1.1.1)
;

loop_
_geom_angle_atom_site_label_1
_geom_angle_atom_site_label_2
_geom_angle_atom_site_label_3
_geom_angle
_geom_angle_publ_flag
P(1) Ru(1) N(1) 86.66(5) yes
P(1) Ru(1) N(2) 85.15(5) yes
P(1) Ru(1) C(25) 163.38(6) yes
P(1) Ru(1) C(26) 134.06(7) yes
P(1) Ru(1) C(27) 98.52(7) yes
P(1) Ru(1) C(30) 80.94(7) yes
P(1) Ru(1) C(31) 112.56(7) yes
N(1) Ru(1) N(2) 89.11(7) yes
N(1) Ru(1) C(25) 101.50(8) yes
N(1) Ru(1) C(26) 83.17(8) yes
N(1) Ru(1) C(27) 93.60(8) yes
N(1) Ru(1) C(30) 164.62(8) yes
N(1) Ru(1) C(31) 158.64(8) yes
N(2) Ru(1) C(25) 109.21(8) yes
N(2) Ru(1) C(26) 139.04(8) yes
N(2) Ru(1) C(27) 175.56(8) yes
N(2) Ru(1) C(30) 98.81(8) yes
N(2) Ru(1) C(31) 83.62(8) yes
C(25) Ru(1) C(26) 35.25(9) yes
C(25) Ru(1) C(27) 66.80(9) yes
C(25) Ru(1) C(30) 88.40(9) yes
C(25) Ru(1) C(31) 62.58(9) yes
C(26) Ru(1) C(27) 38.17(9) yes
C(26) Ru(1) C(30) 98.95(9) yes
C(26) Ru(1) C(31) 89.23(9) yes
C(27) Ru(1) C(30) 79.39(9) yes
C(27) Ru(1) C(31) 92.63(9) yes
C(30) Ru(1) C(31) 36.56(9) yes
Ru(1) P(1) C(1) 111.28(8) yes
Ru(1) P(1) C(2) 109.95(8) yes
Ru(1) P(1) C(13) 121.17(8) yes
C(1) P(1) C(2) 105.8(1) yes
C(1) P(1) C(13) 102.7(1) yes
C(2) P(1) C(13) 104.7(1) yes
N(1) Si(1) C(1) 104.9(1) yes
N(1) Si(1) C(3) 112.9(1) yes
N(1) Si(1) C(4) 115.9(1) yes
C(1) Si(1) C(3) 105.6(1) yes
C(1) Si(1) C(4) 110.1(1) yes
C(3) Si(1) C(4) 106.9(1) yes
N(2) Si(2) C(2) 107.4(1) yes
N(2) Si(2) C(5) 114.1(1) yes
N(2) Si(2) C(6) 114.7(1) yes
C(2) Si(2) C(5) 106.6(1) yes
C(2) Si(2) C(6) 105.7(1) yes
C(5) Si(2) C(6) 107.7(1) yes
O(1) Na(1) N(1) 118.97(8) yes
O(1) Na(1) N(2) 156.53(8) yes
N(1) Na(1) N(2) 83.33(7) yes
Na(1) O(1) C(33) 122.8(2) yes
Na(1) O(1) C(36) 131.6(2) yes
C(33) O(1) C(36) 105.5(2) yes
Ru(1) N(1) Si(1) 116.35(9) yes
Ru(1) N(1) Na(1) 94.33(7) yes
Ru(1) N(1) C(7) 120.0(1) yes
Si(1) N(1) Na(1) 110.9(1) yes
Si(1) N(1) C(7) 119.6(2) yes
Na(1) N(1) C(7) 85.0(1) yes
Ru(1) N(2) Si(2) 116.6(1) yes
Ru(1) N(2) Na(1) 92.05(7) yes
Ru(1) N(2) C(19) 125.3(1) yes
Si(2) N(2) Na(1) 102.70(9) yes
Si(2) N(2) C(19) 117.3(1) yes
Na(1) N(2) C(19) 85.0(1) yes
P(1) C(1) Si(1) 110.6(1) yes
P(1) C(1) H(1) 109.2 no
P(1) C(1) H(2) 109.2 no
Si(1) C(1) H(1) 109.2 no
Si(1) C(1) H(2) 109.2 no
H(1) C(1) H(2) 109.5 no
P(1) C(2) Si(2) 110.2(1) yes
P(1) C(2) H(3) 109.3 no
P(1) C(2) H(4) 109.3 no
Si(2) C(2) H(3) 109.3 no
Si(2) C(2) H(4) 109.3 no
H(3) C(2) H(4) 109.5 no
Si(1) C(3) H(5) 109.5 no
Si(1) C(3) H(6) 109.5 no
Si(1) C(3) H(7) 109.5 no
H(5) C(3) H(6) 109.5 no
H(5) C(3) H(7) 109.5 no
H(6) C(3) H(7) 109.5 no
Si(1) C(4) H(8) 109.5 no
Si(1) C(4) H(9) 109.5 no
Si(1) C(4) H(10) 109.5 no
H(8) C(4) H(9) 109.5 no
H(8) C(4) H(10) 109.5 no
H(9) C(4) H(10) 109.5 no
Si(2) C(5) H(11) 109.5 no
Si(2) C(5) H(12) 109.5 no
Si(2) C(5) H(13) 109.5 no
H(11) C(5) H(12) 109.5 no
H(11) C(5) H(13) 109.5 no
H(12) C(5) H(13) 109.5 no
Si(2) C(6) H(14) 109.5 no
Si(2) C(6) H(15) 109.5 no
Si(2) C(6) H(16) 109.5 no
H(14) C(6) H(15) 109.5 no
H(14) C(6) H(16) 109.5 no
H(15) C(6) H(16) 109.5 no
N(1) C(7) C(8) 120.0(2) yes
N(1) C(7) C(12) 124.8(2) yes
C(8) C(7) C(12) 115.1(2) yes
C(7) C(8) C(9) 123.0(2) yes
C(7) C(8) H(17) 118.5 no
C(9) C(8) H(17) 118.5 no
C(8) C(9) C(10) 120.4(3) yes
C(8) C(9) H(18) 119.8 no
C(10) C(9) H(18) 119.8 no
C(9) C(10) C(11) 118.2(2) yes
C(9) C(10) H(19) 120.9 no
C(11) C(10) H(19) 120.9 no
C(10) C(11) C(12) 121.7(2) yes
C(10) C(11) H(20) 119.1 no
C(12) C(11) H(20) 119.1 no
C(7) C(12) C(11) 121.5(2) yes
C(7) C(12) H(21) 119.2 no
C(11) C(12) H(21) 119.2 no
P(1) C(13) C(14) 118.9(2) yes
P(1) C(13) C(18) 122.9(2) yes
C(14) C(13) C(18) 118.1(2) yes
C(13) C(14) C(15) 121.4(2) yes
C(13) C(14) H(22) 119.3 no
C(15) C(14) H(22) 119.3 no
C(14) C(15) C(16) 120.0(2) yes
C(14) C(15) H(23) 120.0 no
C(16) C(15) H(23) 120.0 no
C(15) C(16) C(17) 119.5(3) yes
C(15) C(16) H(24) 120.2 no
C(17) C(16) H(24) 120.3 no
C(16) C(17) C(18) 120.4(2) yes
C(16) C(17) H(25) 119.8 no
C(18) C(17) H(25) 119.8 no
C(13) C(18) C(17) 120.5(2) yes
C(13) C(18) H(26) 119.7 no
C(17) C(18) H(26) 119.7 no
N(2) C(19) C(20) 123.4(2) yes
N(2) C(19) C(24) 122.3(2) yes
C(20) C(19) C(24) 114.2(2) yes
C(19) C(20) C(21) 122.9(2) yes
C(19) C(20) H(27) 118.5 no
C(21) C(20) H(27) 118.5 no
C(20) C(21) C(22) 121.2(2) yes
C(20) C(21) H(28) 119.4 no
C(22) C(21) H(28) 119.4 no
C(21) C(22) C(23) 117.7(2) yes
C(21) C(22) H(29) 121.1 no
C(23) C(22) H(29) 121.1 no
C(22) C(23) C(24) 121.5(2) yes
C(22) C(23) H(30) 119.3 no
C(24) C(23) H(30) 119.2 no
C(19) C(24) C(23) 122.4(2) yes
C(19) C(24) H(31) 118.8 no
C(23) C(24) H(31) 118.8 no
Ru(1) C(25) C(26) 64.6(1) yes
Ru(1) C(25) C(32) 92.3(1) yes
Ru(1) C(25) H(32) 121(2) no
C(26) C(25) C(32) 124.4(2) yes
C(26) C(25) H(32) 118(2) no
C(32) C(25) H(32) 117(2) no
Ru(1) C(26) C(25) 80.2(1) yes
Ru(1) C(26) C(27) 70.2(1) yes
Ru(1) C(26) H(33) 113(2) no
C(25) C(26) C(27) 125.9(2) yes
C(25) C(26) H(33) 112(2) no
C(27) C(26) H(33) 121(2) no
Ru(1) C(27) C(26) 71.7(1) yes
Ru(1) C(27) C(28) 115.8(2) yes
Ru(1) C(27) H(34) 115(2) no
C(26) C(27) C(28) 122.1(2) yes
C(26) C(27) H(34) 118(2) no
C(28) C(27) H(34) 110(2) no
C(27) C(28) C(29) 113.4(2) yes
C(27) C(28) H(35) 108.5 no
C(27) C(28) H(36) 108.5 no
C(29) C(28) H(35) 108.5 no
C(29) C(28) H(36) 108.5 no
H(35) C(28) H(36) 109.5 no
C(28) C(29) C(30) 113.4(2) yes
C(28) C(29) H(37) 108.5 no
C(28) C(29) H(38) 108.5 no
C(30) C(29) H(37) 108.5 no
C(30) C(29) H(38) 108.5 no
H(37) C(29) H(38) 109.5 no
Ru(1) C(30) C(29) 113.8(2) yes
Ru(1) C(30) C(31) 70.2(1) yes
Ru(1) C(30) H(39) 111(2) no
C(29) C(30) C(31) 124.1(2) yes
C(29) C(30) H(39) 112(2) no
C(31) C(30) H(39) 118(2) no
Ru(1) C(31) C(30) 73.2(1) yes
Ru(1) C(31) C(32) 100.1(2) yes
Ru(1) C(31) H(40) 106(2) no
C(30) C(31) C(32) 123.9(2) yes
C(30) C(31) H(40) 122(2) no
C(32) C(31) H(40) 114(2) no
C(25) C(32) C(31) 103.6(2) yes
C(25) C(32) H(41) 110.9 no
C(25) C(32) H(42) 110.9 no
C(31) C(32) H(41) 110.9 no
C(31) C(32) H(42) 110.9 no
H(41) C(32) H(42) 109.5 no
O(1) C(33) C(34) 106.9(3) yes
O(1) C(33) H(43) 110.1 no
O(1) C(33) H(44) 110.1 no
C(34) C(33) H(43) 110.1 no
C(34) C(33) H(44) 110.1 no
H(43) C(33) H(44) 109.5 no
C(33) C(34) C(35) 106.3(3) yes
C(33) C(34) H(45) 110.2 no
C(33) C(34) H(46) 110.3 no
C(35) C(34) H(45) 110.2 no
C(35) C(34) H(46) 110.3 no
H(45) C(34) H(46) 109.5 no
C(34) C(35) C(36) 104.6(3) yes
C(34) C(35) H(47) 110.7 no
C(34) C(35) H(48) 110.7 no
C(36) C(35) H(47) 110.7 no
C(36) C(35) H(48) 110.7 no
H(47) C(35) H(48) 109.5 no
O(1) C(36) C(35) 106.9(2) yes
O(1) C(36) H(49) 110.1 no
O(1) C(36) H(50) 110.1 no
C(35) C(36) H(49) 110.1 no
C(35) C(36) H(50) 110.1 no
H(49) C(36) H(50) 109.5 no
C(38) C(37) C(42) 118.2(3) yes
C(38) C(37) C(43) 120.7(3) yes
C(42) C(37) C(43) 121.1(3) yes
C(37) C(38) C(39) 120.0(3) yes
C(37) C(38) H(51) 120.0 no
C(39) C(38) H(51) 120.0 no
C(38) C(39) C(40) 120.1(3) yes
C(38) C(39) H(52) 119.9 no
C(40) C(39) H(52) 120.0 no
C(39) C(40) C(41) 120.3(3) yes
C(39) C(40) H(53) 119.8 no
C(41) C(40) H(53) 119.8 no
C(40) C(41) C(42) 119.6(3) yes
C(40) C(41) H(54) 120.2 no
C(42) C(41) H(54) 120.2 no
C(37) C(42) C(41) 121.7(3) yes
C(37) C(42) H(55) 119.2 no
C(41) C(42) H(55) 119.2 no
C(37) C(43) H(56) 109.5 no
C(37) C(43) H(57) 109.5 no
C(37) C(43) H(58) 109.5 no
H(56) C(43) H(57) 109.5 no
H(56) C(43) H(58) 109.5 no
H(57) C(43) H(58) 109.5 no

loop_
_geom_bond_atom_site_label_1
_geom_bond_atom_site_label_2
_geom_bond_distance
_geom_bond_publ_flag
Ru(1) P(1) 2.2799(6) yes
Ru(1) N(1) 2.251(2) yes
Ru(1) N(2) 2.347(2) yes
Ru(1) C(25) 2.380(2) yes
Ru(1) C(26) 2.182(2) yes
Ru(1) C(27) 2.162(2) yes
Ru(1) C(30) 2.225(2) yes
Ru(1) C(31) 2.187(2) yes
P(1) C(1) 1.835(3) yes
P(1) C(2) 1.811(2) yes
P(1) C(13) 1.836(2) yes
Si(1) N(1) 1.724(2) yes
Si(1) C(1) 1.889(2) yes
Si(1) C(3) 1.878(3) yes
Si(1) C(4) 1.886(3) yes
Si(2) N(2) 1.723(2) yes
Si(2) C(2) 1.885(2) yes
Si(2) C(5) 1.899(3) yes
Si(2) C(6) 1.867(3) yes
Na(1) O(1) 2.246(2) yes
Na(1) N(1) 2.429(2) yes
Na(1) N(2) 2.425(2) yes
O(1) C(33) 1.432(4) yes
O(1) C(36) 1.432(3) yes
N(1) C(7) 1.404(3) yes
N(2) C(19) 1.405(3) yes
C(1) H(1) 0.98 no
C(1) H(2) 0.98 no
C(2) H(3) 0.98 no
C(2) H(4) 0.98 no
C(3) H(5) 0.98 no
C(3) H(6) 0.98 no
C(3) H(7) 0.98 no
C(4) H(8) 0.98 no
C(4) H(9) 0.98 no
C(4) H(10) 0.98 no
C(5) H(11) 0.98 no
C(5) H(12) 0.98 no
C(5) H(13) 0.98 no
C(6) H(14) 0.98 no
C(6) H(15) 0.98 no
C(6) H(16) 0.98 no
C(7) C(8) 1.410(3) yes
C(7) C(12) 1.415(3) yes
C(8) C(9) 1.384(3) yes
C(8) H(17) 0.98 no
C(9) C(10) 1.391(4) yes
C(9) H(18) 0.98 no
C(10) C(11) 1.378(4) yes
C(10) H(19) 0.98 no
C(11) C(12) 1.391(4) yes
C(11) H(20) 0.98 no
C(12) H(21) 0.98 no
C(13) C(14) 1.397(3) yes
C(13) C(18) 1.392(3) yes
C(14) C(15) 1.382(4) yes
C(14) H(22) 0.98 no
C(15) C(16) 1.378(4) yes
C(15) H(23) 0.98 no
C(16) C(17) 1.393(4) yes
C(16) H(24) 0.98 no
C(17) C(18) 1.386(4) yes
C(17) H(25) 0.98 no
C(18) H(26) 0.98 no
C(19) C(20) 1.418(3) yes
C(19) C(24) 1.419(3) yes
C(20) C(21) 1.380(4) yes
C(20) H(27) 0.98 no
C(21) C(22) 1.383(4) yes
C(21) H(28) 0.98 no
C(22) C(23) 1.388(4) yes
C(22) H(29) 0.98 no
C(23) C(24) 1.380(4) yes
C(23) H(30) 0.98 no
C(24) H(31) 0.98 no
C(25) C(26) 1.394(4) yes
C(25) C(32) 1.512(4) yes
C(25) H(32) 0.87(3) no
C(26) C(27) 1.420(4) yes
C(26) H(33) 0.95(3) no
C(27) C(28) 1.537(3) yes
C(27) H(34) 0.94(3) no
C(28) C(29) 1.534(4) yes
C(28) H(35) 0.98 no
C(28) H(36) 0.98 no
C(29) C(30) 1.520(3) yes
C(29) H(37) 0.98 no
C(29) H(38) 0.98 no
C(30) C(31) 1.385(4) yes
C(30) H(39) 0.98(3) no
C(31) C(32) 1.515(3) yes
C(31) H(40) 0.96(3) no
C(32) H(41) 0.98 no
C(32) H(42) 0.98 no
C(33) C(34) 1.462(5) yes
C(33) H(43) 0.98 no
C(33) H(44) 0.98 no
C(34) C(35) 1.486(5) yes
C(34) H(45) 0.98 no
C(34) H(46) 0.98 no
C(35) C(36) 1.508(4) yes
C(35) H(47) 0.98 no
C(35) H(48) 0.98 no
C(36) H(49) 0.98 no
C(36) H(50) 0.98 no
C(37) C(38) 1.390(4) yes
C(37) C(42) 1.376(4) yes
C(37) C(43) 1.504(4) yes
C(38) C(39) 1.394(5) yes
C(38) H(51) 0.98 no
C(39) C(40) 1.366(6) yes
C(39) H(52) 0.98 no
C(40) C(41) 1.370(5) yes
C(40) H(53) 0.98 no
C(41) C(42) 1.375(4) yes
C(41) H(54) 0.98 no
C(42) H(55) 0.98 no
C(43) H(56) 0.98 no
C(43) H(57) 0.98 no
C(43) H(58) 0.98 no

loop_
_geom_contact_atom_site_label_1
_geom_contact_atom_site_label_2
_geom_contact_distance
_geom_contact_site_symmetry_2
_geom_contact_publ_flag
C(9) C(9) 3.458(5) 2_656 no
C(25) C(36) 3.461(4) 1_645 no
C(26) C(36) 3.513(4) 1_645 no

loop_
_geom_torsion_atom_site_label_1
_geom_torsion_atom_site_label_2
_geom_torsion_atom_site_label_3
_geom_torsion_atom_site_label_4
_geom_torsion
_geom_torsion_publ_flag
Ru(1) P(1) C(1) Si(1) 15.9(1) no
Ru(1) P(1) C(2) Si(2) 36.0(1) no
Ru(1) P(1) C(13) C(14) -65.4(2) no
Ru(1) P(1) C(13) C(18) 112.2(2) no
Ru(1) N(1) Si(1) C(1) 34.1(1) no
Ru(1) N(1) Si(1) C(3) 148.6(1) no
Ru(1) N(1) Si(1) C(4) -87.6(1) no
Ru(1) N(1) Na(1) O(1) 179.49(7) no
Ru(1) N(1) Na(1) N(2) -8.26(7) no
Ru(1) N(1) C(7) C(8) -40.4(3) no
Ru(1) N(1) C(7) C(12) 141.4(2) no
Ru(1) N(2) Si(2) C(2) 7.6(1) no
Ru(1) N(2) Si(2) C(5) -110.3(1) no
Ru(1) N(2) Si(2) C(6) 124.8(1) no
Ru(1) N(2) Na(1) O(1) 170.7(2) no
Ru(1) N(2) Na(1) N(1) 7.90(7) no
Ru(1) N(2) C(19) C(20) 167.5(2) no
Ru(1) N(2) C(19) C(24) -9.1(3) no
Ru(1) C(25) C(26) C(27) -56.6(2) no
Ru(1) C(25) C(32) C(31) -10.1(2) no
Ru(1) C(26) C(25) C(32) 74.2(2) no
Ru(1) C(26) C(27) C(28) -109.5(2) no
Ru(1) C(27) C(26) C(25) 61.0(2) no
Ru(1) C(27) C(28) C(29) 14.0(3) no
Ru(1) C(30) C(29) C(28) 20.7(3) no
Ru(1) C(30) C(31) C(32) -91.0(2) no
Ru(1) C(31) C(30) C(29) 105.9(2) no
Ru(1) C(31) C(32) C(25) 11.2(2) no
P(1) Ru(1) N(1) Si(1) -22.26(9) no
P(1) Ru(1) N(1) Na(1) 93.67(6) no
P(1) Ru(1) N(1) C(7) -179.7(2) no
P(1) Ru(1) N(2) Si(2) 10.1(1) no
P(1) Ru(1) N(2) Na(1) -95.20(6) no
P(1) Ru(1) N(2) C(19) 179.5(2) no
P(1) Ru(1) C(25) C(26) 58.2(3) no
P(1) Ru(1) C(25) C(32) -69.2(3) no
P(1) Ru(1) C(26) C(25) -160.2(1) no
P(1) Ru(1) C(26) C(27) -26.2(2) no
P(1) Ru(1) C(27) C(26) 161.3(1) no
P(1) Ru(1) C(27) C(28) -81.2(2) no
P(1) Ru(1) C(30) C(29) 90.3(2) no
P(1) Ru(1) C(30) C(31) -150.2(1) no
P(1) Ru(1) C(31) C(30) 32.1(2) no
P(1) Ru(1) C(31) C(32) 154.7(1) no
P(1) C(1) Si(1) N(1) -30.5(1) no
P(1) C(1) Si(1) C(3) -150.0(1) no
P(1) C(1) Si(1) C(4) 94.9(1) no
P(1) C(2) Si(2) N(2) -27.5(2) no
P(1) C(2) Si(2) C(5) 95.2(1) no
P(1) C(2) Si(2) C(6) -150.4(1) no
P(1) C(13) C(14) C(15) 176.0(2) no
P(1) C(13) C(18) C(17) -175.5(2) no
Si(1) N(1) Ru(1) N(2) -107.5(1) no
Si(1) N(1) Ru(1) C(25) 143.1(1) no
Si(1) N(1) Ru(1) C(26) 112.9(1) no
Si(1) N(1) Ru(1) C(27) 76.1(1) no
Si(1) N(1) Ru(1) C(30) 13.9(4) no
Si(1) N(1) Ru(1) C(31) -177.3(2) no
Si(1) N(1) Na(1) O(1) -60.1(1) no
Si(1) N(1) Na(1) N(2) 112.1(1) no
Si(1) N(1) C(7) C(8) 163.0(2) no
Si(1) N(1) C(7) C(12) -15.3(3) no
Si(1) C(1) P(1) C(2) 135.3(1) no
Si(1) C(1) P(1) C(13) -115.2(1) no
Si(2) N(2) Ru(1) N(1) 96.8(1) no
Si(2) N(2) Ru(1) C(25) -161.3(1) no
Si(2) N(2) Ru(1) C(26) 175.3(1) no
Si(2) N(2) Ru(1) C(27) -136(1) no
Si(2) N(2) Ru(1) C(30) -69.9(1) no
Si(2) N(2) Ru(1) C(31) -103.3(1) no
Si(2) N(2) Na(1) O(1) 52.8(2) no
Si(2) N(2) Na(1) N(1) -109.93(9) no
Si(2) N(2) C(19) C(20) -23.1(3) no
Si(2) N(2) C(19) C(24) 160.2(2) no
Si(2) C(2) P(1) C(1) -84.2(1) no
Si(2) C(2) P(1) C(13) 167.6(1) no
Na(1) O(1) C(33) C(34) -149.9(3) no
Na(1) O(1) C(36) C(35) 153.6(2) no
Na(1) N(1) Ru(1) N(2) 8.48(7) no
Na(1) N(1) Ru(1) C(25) -100.95(8) no
Na(1) N(1) Ru(1) C(26) -131.21(9) no
Na(1) N(1) Ru(1) C(27) -168.00(8) no
Na(1) N(1) Ru(1) C(30) 129.8(3) no
Na(1) N(1) Ru(1) C(31) -61.3(2) no
Na(1) N(1) Si(1) C(1) -72.2(1) no
Na(1) N(1) Si(1) C(3) 42.3(1) no
Na(1) N(1) Si(1) C(4) 166.1(1) no
Na(1) N(1) C(7) C(8) 51.7(2) no
Na(1) N(1) C(7) C(12) -126.6(2) no
Na(1) N(2) Ru(1) N(1) -8.47(7) no
Na(1) N(2) Ru(1) C(25) 93.40(9) no
Na(1) N(2) Ru(1) C(26) 70.0(1) no
Na(1) N(2) Ru(1) C(27) 119(1) no
Na(1) N(2) Ru(1) C(30) -175.23(8) no
Na(1) N(2) Ru(1) C(31) 151.41(9) no
Na(1) N(2) Si(2) C(2) 106.5(1) no
Na(1) N(2) Si(2) C(5) -11.4(1) no
Na(1) N(2) Si(2) C(6) -136.3(1) no
Na(1) N(2) C(19) C(20) 78.6(2) no
Na(1) N(2) C(19) C(24) -98.1(2) no
O(1) Na(1) N(1) C(7) 59.7(2) no
O(1) Na(1) N(2) C(19) -64.1(3) no
O(1) C(33) C(34) C(35) -22.7(5) no
O(1) C(36) C(35) C(34) 14.4(4) no
N(1) Ru(1) P(1) C(1) 2.0(1) no
N(1) Ru(1) P(1) C(2) -114.9(1) no
N(1) Ru(1) P(1) C(13) 122.8(1) no
N(1) Ru(1) N(2) C(19) -93.8(2) no
N(1) Ru(1) C(25) C(26) -60.1(2) no
N(1) Ru(1) C(25) C(32) 172.5(1) no
N(1) Ru(1) C(26) C(25) 121.2(2) no
N(1) Ru(1) C(26) C(27) -104.8(1) no
N(1) Ru(1) C(27) C(26) 74.2(1) no
N(1) Ru(1) C(27) C(28) -168.4(2) no
N(1) Ru(1) C(30) C(29) 53.7(4) no
N(1) Ru(1) C(30) C(31) 173.2(2) no
N(1) Ru(1) C(31) C(30) -175.0(2) no
N(1) Ru(1) C(31) C(32) -52.5(3) no
N(1) Na(1) O(1) C(33) -44.9(3) no
N(1) Na(1) O(1) C(36) 132.6(3) no
N(1) Na(1) N(2) C(19) 133.2(1) no
N(1) C(7) C(8) C(9) -178.0(2) no
N(1) C(7) C(12) C(11) 177.7(2) no
N(2) Ru(1) P(1) C(1) 91.4(1) no
N(2) Ru(1) P(1) C(2) -25.5(1) no
N(2) Ru(1) P(1) C(13) -147.9(1) no
N(2) Ru(1) N(1) C(7) 95.2(2) no
N(2) Ru(1) C(25) C(26) -153.2(1) no
N(2) Ru(1) C(25) C(32) 79.4(1) no
N(2) Ru(1) C(26) C(25) 40.5(2) no
N(2) Ru(1) C(26) C(27) 174.6(1) no
N(2) Ru(1) C(27) C(26) -53(1) no
N(2) Ru(1) C(27) C(28) 64(1) no
N(2) Ru(1) C(30) C(29) 173.9(2) no
N(2) Ru(1) C(30) C(31) -66.6(1) no
N(2) Ru(1) C(31) C(30) 114.2(1) no
N(2) Ru(1) C(31) C(32) -123.3(2) no
N(2) Na(1) O(1) C(33) 154.7(3) no
N(2) Na(1) O(1) C(36) -27.8(4) no
N(2) Na(1) N(1) C(7) -128.1(1) no
N(2) C(19) C(20) C(21) -177.2(2) no
N(2) C(19) C(24) C(23) 176.0(2) no
C(1) P(1) Ru(1) C(25) -118.2(2) no
C(1) P(1) Ru(1) C(26) -75.2(1) no
C(1) P(1) Ru(1) C(27) -91.2(1) no
C(1) P(1) Ru(1) C(30) -168.9(1) no
C(1) P(1) Ru(1) C(31) 172.4(1) no
C(1) P(1) C(13) C(14) 59.5(2) no
C(1) P(1) C(13) C(18) -122.9(2) no
C(1) Si(1) N(1) C(7) -168.5(2) no
C(2) P(1) Ru(1) C(25) 124.9(2) no
C(2) P(1) Ru(1) C(26) 167.9(1) no
C(2) P(1) Ru(1) C(27) 151.9(1) no
C(2) P(1) Ru(1) C(30) 74.2(1) no
C(2) P(1) Ru(1) C(31) 55.5(1) no
C(2) P(1) C(13) C(14) 169.9(2) no
C(2) P(1) C(13) C(18) -12.6(2) no
C(2) Si(2) N(2) C(19) -162.7(2) no
C(3) Si(1) N(1) C(7) -54.0(2) no
C(4) Si(1) N(1) C(7) 69.9(2) no
C(5) Si(2) N(2) C(19) 79.4(2) no
C(6) Si(2) N(2) C(19) -45.5(2) no
C(7) N(1) Ru(1) C(25) -14.3(2) no
C(7) N(1) Ru(1) C(26) -44.5(2) no
C(7) N(1) Ru(1) C(27) -81.3(2) no
C(7) N(1) Ru(1) C(30) -143.5(3) no
C(7) N(1) Ru(1) C(31) 25.3(3) no
C(7) C(8) C(9) C(10) 0.0(4) no
C(7) C(12) C(11) C(10) 0.6(4) no
C(8) C(7) C(12) C(11) -0.7(3) no
C(8) C(9) C(10) C(11) -0.1(4) no
C(9) C(8) C(7) C(12) 0.4(3) no
C(9) C(10) C(11) C(12) -0.1(4) no
C(13) P(1) Ru(1) C(25) 2.6(3) no
C(13) P(1) Ru(1) C(26) 45.6(1) no
C(13) P(1) Ru(1) C(27) 29.6(1) no
C(13) P(1) Ru(1) C(30) -48.1(1) no
C(13) P(1) Ru(1) C(31) -66.8(1) no
C(13) C(14) C(15) C(16) 0.4(4) no
C(13) C(18) C(17) C(16) -1.4(5) no
C(14) C(13) C(18) C(17) 2.1(4) no
C(14) C(15) C(16) C(17) 0.4(5) no
C(15) C(14) C(13) C(18) -1.7(4) no
C(15) C(16) C(17) C(18) 0.1(5) no
C(19) N(2) Ru(1) C(25) 8.1(2) no
C(19) N(2) Ru(1) C(26) -15.3(2) no
C(19) N(2) Ru(1) C(27) 34(1) no
C(19) N(2) Ru(1) C(30) 99.5(2) no
C(19) N(2) Ru(1) C(31) 66.1(2) no
C(19) C(20) C(21) C(22) 1.1(5) no
C(19) C(24) C(23) C(22) 1.3(4) no
C(20) C(19) C(24) C(23) -0.9(4) no
C(20) C(21) C(22) C(23) -0.7(4) no
C(21) C(20) C(19) C(24) -0.3(4) no
C(21) C(22) C(23) C(24) -0.5(4) no
C(25) Ru(1) C(26) C(27) 134.1(2) no
C(25) Ru(1) C(27) C(26) -26.8(1) no
C(25) Ru(1) C(27) C(28) 90.7(2) no
C(25) Ru(1) C(30) C(29) -76.9(2) no
C(25) Ru(1) C(30) C(31) 42.6(1) no
C(25) Ru(1) C(31) C(30) -130.3(2) no
C(25) Ru(1) C(31) C(32) -7.8(1) no
C(25) C(26) Ru(1) C(27) -134.1(2) no
C(25) C(26) Ru(1) C(30) -74.2(2) no
C(25) C(26) Ru(1) C(31) -38.8(2) no
C(25) C(26) C(27) C(28) -48.5(3) no
C(25) C(32) C(31) C(30) 87.7(3) no
C(26) Ru(1) C(25) C(32) -127.4(2) no
C(26) Ru(1) C(27) C(28) 117.5(2) no
C(26) Ru(1) C(30) C(29) -43.1(2) no
C(26) Ru(1) C(30) C(31) 76.4(2) no
C(26) Ru(1) C(31) C(30) -106.2(1) no
C(26) Ru(1) C(31) C(32) 16.3(2) no
C(26) C(25) Ru(1) C(27) 28.9(1) no
C(26) C(25) Ru(1) C(30) 108.0(2) no
C(26) C(25) Ru(1) C(31) 135.1(2) no
C(26) C(25) C(32) C(31) -70.6(3) no
C(26) C(27) Ru(1) C(30) -119.6(2) no
C(26) C(27) Ru(1) C(31) -85.4(2) no
C(26) C(27) C(28) C(29) 97.8(3) no
C(27) Ru(1) C(25) C(32) -98.5(2) no
C(27) Ru(1) C(30) C(29) -10.2(2) no
C(27) Ru(1) C(30) C(31) 109.3(2) no
C(27) Ru(1) C(31) C(30) -68.2(1) no
C(27) Ru(1) C(31) C(32) 54.3(2) no
C(27) C(26) Ru(1) C(30) 59.9(2) no
C(27) C(26) Ru(1) C(31) 95.2(2) no
C(27) C(26) C(25) C(32) 17.6(4) no
C(27) C(28) C(29) C(30) -22.5(3) no
C(28) C(27) Ru(1) C(30) -2.2(2) no
C(28) C(27) Ru(1) C(31) 32.1(2) no
C(28) C(29) C(30) C(31) -60.8(3) no
C(29) C(30) Ru(1) C(31) -119.5(2) no
C(29) C(30) C(31) C(32) 14.9(4) no
C(30) Ru(1) C(25) C(32) -19.4(1) no
C(30) Ru(1) C(31) C(32) 122.5(2) no
C(31) Ru(1) C(25) C(32) 7.7(1) no
C(33) O(1) C(36) C(35) -28.6(4) no
C(33) C(34) C(35) C(36) 5.0(5) no
C(34) C(33) O(1) C(36) 32.1(4) no
C(37) C(38) C(39) C(40) 0.3(5) no
C(37) C(42) C(41) C(40) -0.5(5) no
C(38) C(37) C(42) C(41) -0.3(5) no
C(38) C(39) C(40) C(41) -1.1(5) no
C(39) C(38) C(37) C(42) 0.5(5) no
C(39) C(38) C(37) C(43) -179.6(3) no
C(39) C(40) C(41) C(42) 1.2(5) no
C(41) C(42) C(37) C(43) 179.7(3) no
